data_1563323
loop_
_publ_author_name
'Infante-Tadeo, Sonia'
'Rodriguez, Vanessa'
'Habtemariam, Abraha'
'Pizarro, Ana M.'

_publ_section_title
;
 Osmium(II) Tethered Half-Sandwich Complexes: pH-dependent Aqueous
 Speciation and Transfer Hydrogenation in Cells
;
_journal_name_full 'Chemical Science'
_journal_paper_doi 10.1039/D1SC01939B
_journal_year 2021
_chemical_absolute_configuration ad
_chemical_formula_sum 'C16 H18 Cl N O3.25 Os'
_chemical_formula_weight 501.96
_chemical_name_common SIT_105_150K
_space_group_crystal_system trigonal
_space_group_IT_number 152
_space_group_name_Hall 'P 31 2"'
_space_group_name_H-M_alt 'P 31 2 1'
_atom_sites_solution_hydrogens geom
_audit_update_record
;
2020-09-02 deposited with the CCDC.	2021-06-10 downloaded from the CCDC.
;
_cell_angle_alpha 90
_cell_angle_beta 90
_cell_angle_gamma 120
_cell_formula_units_Z 6
_cell_length_a 12.3794(4)
_cell_length_b 12.3794(4)
_cell_length_c 17.8331(6)
_cell_measurement_reflns_used 8402
_cell_measurement_temperature 150.(2)
_cell_measurement_theta_max 24.8210
_cell_measurement_theta_min 2.2165
_cell_volume 2366.77(13)
_computing_cell_refinement 'SAINT V8.34A (Bruker AXS Inc., 2013)'
_computing_data_collection 'Bruker Instrument Service v2010.9.0.0'
_computing_data_reduction 'SAINT V8.34A (Bruker AXS Inc., 2013)'
_computing_molecular_graphics 'Bruker SHELXTL'
_computing_publication_material 'Bruker SHELXTL'
_computing_structure_refinement 'SHELXL-2014/7 (Sheldrick, 2014)'
_computing_structure_solution 'SHELXS-97 (Sheldrick 2008)'
_diffrn_ambient_temperature 150.(2)
_diffrn_detector_area_resol_mean 8.3333
_diffrn_measured_fraction_theta_full 0.998
_diffrn_measured_fraction_theta_max 0.998
_diffrn_measurement_device_type 'Bruker Kappa Apex II'
_diffrn_measurement_method '\f and \w scans'
_diffrn_radiation_type 'Mo K\a'
_diffrn_radiation_wavelength 0.71073
_diffrn_reflns_av_R_equivalents 0.0587
_diffrn_reflns_av_unetI/netI 0.0302
_diffrn_reflns_limit_h_max 14
_diffrn_reflns_limit_h_min -14
_diffrn_reflns_limit_k_max 14
_diffrn_reflns_limit_k_min -14
_diffrn_reflns_limit_l_max 21
_diffrn_reflns_limit_l_min -21
_diffrn_reflns_number 27375
_diffrn_reflns_theta_full 25.32
_diffrn_reflns_theta_max 25.32
_diffrn_reflns_theta_min 2.97
_exptl_absorpt_coefficient_mu 8.264
_exptl_absorpt_correction_T_max 0.56
_exptl_absorpt_correction_T_min 0.30
_exptl_absorpt_correction_type multi-scan
_exptl_absorpt_process_details sadabs
_exptl_crystal_colour 'clear intense yellow'
_exptl_crystal_density_diffrn 2.113
_exptl_crystal_density_method 'not measured'
_exptl_crystal_description needle
_exptl_crystal_F_000 1440
_exptl_crystal_size_max 0.465
_exptl_crystal_size_mid 0.123
_exptl_crystal_size_min 0.080
_refine_diff_density_max 0.987
_refine_diff_density_min -1.076
_refine_ls_abs_structure_details
;

Flack x determined using 1076 quotients [(I+)-(I-)]/[(I+)+(I-)]
(Parsons, Flack and Wagner, Acta Cryst. B69 (2013) 249-259).
;
_refine_ls_abs_structure_Flack 0.014(7)
_refine_ls_extinction_method none
_refine_ls_goodness_of_fit_ref 1.071
_refine_ls_hydrogen_treatment constr
_refine_ls_matrix_type full
_refine_ls_number_parameters 155
_refine_ls_number_reflns 2888
_refine_ls_number_restraints 19
_refine_ls_restrained_S_all 1.070
_refine_ls_R_factor_all 0.0417
_refine_ls_R_factor_gt 0.0364
_refine_ls_shift/su_max 0.001
_refine_ls_shift/su_mean 0.000
_refine_ls_structure_factor_coef Fsqd
_refine_ls_weighting_details 'w=1/[\s^2^(Fo^2^)+(0.0712P)^2^+4.7048P] where P=(Fo^2^+2Fc^2^)/3'
_refine_ls_weighting_scheme calc
_refine_ls_wR_factor_gt 0.0992
_refine_ls_wR_factor_ref 0.1032
_reflns_number_gt 2695
_reflns_number_total 2888
_reflns_threshold_expression 'I > 2\s(I)'
_cod_data_source_file d1sc01939b2.cif
_cod_data_source_block 10_02620
_cod_original_cell_volume 2366.77(17)
_cod_database_code 1563323

loop_
_space_group_symop_operation_xyz
'x, y, z'
'-y, x-y, z+1/3'
'-x+y, -x, z+2/3'
'y, x, -z'
'x-y, -y, -z+2/3'
'-x, -x+y, -z+1/3'

loop_
_atom_site_type_symbol
_atom_site_label
_atom_site_fract_x
_atom_site_fract_y
_atom_site_fract_z
_atom_site_U_iso_or_equiv
_atom_site_adp_type
_atom_site_calc_flag
_atom_site_refinement_flags_adp
_atom_site_refinement_flags_occupancy
_atom_site_refinement_flags_posn
_atom_site_occupancy
_atom_site_disorder_assembly
_atom_site_disorder_group
C C1 1.0055(13) 0.5948(15) 0.5302(8) 0.040(4) Uani d . . . 1.0 . .
H H1 1.079 0.6358 0.5597 0.048 Uiso calc U . R 1.0 A 2
C C2 0.9462(15) 0.4674(15) 0.5197(8) 0.039(3) Uani d . . . 1.0 . .
H H2 0.9777 0.4211 0.5448 0.047 Uiso calc U . R 1.0 B 2
C C3 0.8420(15) 0.4042(16) 0.4737(7) 0.0382(10) Uani d . . . 1.0 . .
H H3 0.8082 0.3182 0.4627 0.046 Uiso calc U . R 1.0 C 2
C C4 0.7879(15) 0.4722(14) 0.4440(7) 0.0382(10) Uani d . . . 1.0 . .
H H4 0.7105 0.4283 0.4184 0.046 Uiso calc U . R 1.0 D 2
C C5 0.8452(15) 0.6033(15) 0.4511(7) 0.0382(10) Uani d . . . 1.0 . .
H H5 0.8125 0.6495 0.4271 0.046 Uiso calc U . R 1.0 E 2
C C6 0.9563(14) 0.6628(14) 0.4969(7) 0.0382(10) Uani d . . D 1.0 . .
C C7 1.0212(16) 0.8035(14) 0.5077(8) 0.051(4) Uani d . . D 1.0 . .
H H7A 1.0666 0.8277 0.556 0.061 Uiso calc U . R 1.0 . .
H H7B 0.9597 0.8324 0.5073 0.061 Uiso calc U . R 1.0 . .
C C8 1.1150(18) 0.8620(15) 0.4401(9) 0.058(5) Uani d . . D 1.0 . .
H H8A 1.1713 0.8269 0.4379 0.069 Uiso calc U . R 1.0 . .
H H8B 1.0687 0.8435 0.3921 0.069 Uiso calc U . R 1.0 . .
C C9 1.190(3) 1.0031(18) 0.453(2) 0.109(9) Uani d U . D 1.0 . .
H H9A 1.2155 1.0167 0.5064 0.131 Uiso calc U P R 0.73(3) F 1
H H9B 1.2676 1.036 0.423 0.131 Uiso calc U P R 0.73(3) F 1
H H9C 1.1339 1.0382 0.4545 0.131 Uiso calc U P R 0.27(3) F 2
H H9D 1.2353 1.0214 0.5014 0.131 Uiso calc U P R 0.27(3) F 2
C C10 0.7247(19) 0.6490(18) 0.6511(8) 0.050(5) Uani d . . . 1.0 . .
C C11 0.6056(15) 0.5393(15) 0.6238(7) 0.0382(10) Uani d . . . 1.0 . .
C C12 0.4859(14) 0.5203(16) 0.6418(7) 0.0382(10) Uani d . . . 1.0 . .
H H12 0.4776 0.5821 0.6685 0.046 Uiso calc U . R 1.0 . .
C C13 0.3879(15) 0.4176(16) 0.6215(7) 0.0382(10) Uani d . . . 1.0 . .
H H13 0.3073 0.405 0.6323 0.046 Uiso calc U . R 1.0 . .
C C14 0.3998(15) 0.3248(15) 0.5836(7) 0.0382(10) Uani d . . . 1.0 . .
H H14 0.3279 0.2487 0.5697 0.046 Uiso calc U . R 1.0 . .
C C15 0.5172(14) 0.3456(15) 0.5670(7) 0.0382(10) Uani d . . . 1.0 . .
C C16 0.5286(15) 0.2444(15) 0.5285(8) 0.040(3) Uani d . . . 1.0 . .
H H16A 0.5219 0.2513 0.4742 0.06 Uiso calc U . R 1.0 . .
H H16B 0.4617 0.163 0.5456 0.06 Uiso calc U . R 1.0 . .
H H16C 0.6096 0.2526 0.5405 0.06 Uiso calc U . R 1.0 . .
Cl Cl1 0.7853(3) 0.3777(4) 0.66664(16) 0.0376(8) Uani d . . . 1.0 . .
N N1 0.6202(12) 0.4546(13) 0.5837(6) 0.0382(10) Uani d . . . 1.0 . .
O O1A 1.139(3) 1.072(3) 0.438(2) 0.156(12) Uani d U P D 0.73(3) F 1
H H1OA 1.1184 1.0631 0.3925 0.187 Uiso calc U P R 0.73(3) F 1
O O1B 1.269(8) 1.052(7) 0.398(5) 0.156(12) Uani d U P D 0.27(3) F 2
H H1OB 1.2299 1.0377 0.3574 0.187 Uiso calc U P R 0.27(3) F 2
O O2 0.8244(12) 0.6417(11) 0.6386(6) 0.053(3) Uani d . . . 1.0 G 2
O O3 0.7199(17) 0.7319(16) 0.6842(10) 0.093(6) Uani d . . . 1.0 H 2
Os Os1 0.81142(5) 0.51074(5) 0.56246(3) 0.02946(19) Uani d . . . 1.0 G 2
O O4W 0.955(3) 0 0.3333 0.097(18) Uani d T P S 0.5 I 3

loop_
_atom_site_aniso_label
_atom_site_aniso_U_11
_atom_site_aniso_U_22
_atom_site_aniso_U_33
_atom_site_aniso_U_12
_atom_site_aniso_U_13
_atom_site_aniso_U_23
C1 0.026(7) 0.049(9) 0.029(7) 0.007(7) -0.007(5) 0.010(7)
C2 0.036(8) 0.047(9) 0.039(8) 0.024(7) 0.014(7) 0.007(7)
C3 0.046(3) 0.059(3) 0.0180(18) 0.032(2) 0.0037(18) 0.0044(19)
C4 0.046(3) 0.059(3) 0.0180(18) 0.032(2) 0.0037(18) 0.0044(19)
C5 0.046(3) 0.059(3) 0.0180(18) 0.032(2) 0.0037(18) 0.0044(19)
C6 0.046(3) 0.059(3) 0.0180(18) 0.032(2) 0.0037(18) 0.0044(19)
C7 0.063(12) 0.050(10) 0.040(8) 0.028(9) -0.006(8) 0.001(7)
C8 0.081(13) 0.046(10) 0.048(9) 0.033(10) -0.001(9) 0.005(8)
C9 0.12(2) 0.038(12) 0.16(2) 0.036(14) -0.007(18) 0.000(14)
C10 0.082(14) 0.067(12) 0.035(7) 0.062(12) -0.010(8) -0.014(8)
C11 0.046(3) 0.059(3) 0.0180(18) 0.032(2) 0.0037(18) 0.0044(19)
C12 0.046(3) 0.059(3) 0.0180(18) 0.032(2) 0.0037(18) 0.0044(19)
C13 0.046(3) 0.059(3) 0.0180(18) 0.032(2) 0.0037(18) 0.0044(19)
C14 0.046(3) 0.059(3) 0.0180(18) 0.032(2) 0.0037(18) 0.0044(19)
C15 0.046(3) 0.059(3) 0.0180(18) 0.032(2) 0.0037(18) 0.0044(19)
C16 0.038(9) 0.046(9) 0.030(7) 0.017(7) 0.001(7) 0.001(7)
Cl1 0.0339(19) 0.057(2) 0.0156(13) 0.0176(17) -0.0033(13) 0.0038(13)
N1 0.046(3) 0.059(3) 0.0180(18) 0.032(2) 0.0037(18) 0.0044(19)
O1A 0.20(3) 0.093(18) 0.20(3) 0.09(2) 0.04(2) 0.059(19)
O1B 0.20(3) 0.093(18) 0.20(3) 0.09(2) 0.04(2) 0.059(19)
O2 0.071(8) 0.055(7) 0.030(5) 0.028(7) -0.014(5) -0.021(5)
O3 0.108(14) 0.098(12) 0.106(12) 0.077(11) -0.046(10) -0.061(10)
Os1 0.0319(3) 0.0398(3) 0.0182(2) 0.0190(3) -0.0047(2) -0.0034(2)
O4W 0.10(2) 0.20(6) 0.029(16) 0.10(3) 0.007(13) 0.01(3)

loop_
_atom_type_symbol
_atom_type_description
_atom_type_scat_dispersion_real
_atom_type_scat_dispersion_imag
_atom_type_scat_source
C C 0.0033 0.0016 'International Tables Vol C Tables 4.2.6.8 and 6.1.1.4'
H H 0.0000 0.0000 'International Tables Vol C Tables 4.2.6.8 and 6.1.1.4'
N N 0.0061 0.0033 'International Tables Vol C Tables 4.2.6.8 and 6.1.1.4'
O O 0.0106 0.0060 'International Tables Vol C Tables 4.2.6.8 and 6.1.1.4'
Cl Cl 0.1484 0.1585 'International Tables Vol C Tables 4.2.6.8 and 6.1.1.4'
Os Os -1.2165 7.6030 'International Tables Vol C Tables 4.2.6.8 and 6.1.1.4'

loop_
_geom_angle_atom_site_label_1
_geom_angle_atom_site_label_2
_geom_angle_atom_site_label_3
_geom_angle_site_symmetry_1
_geom_angle_site_symmetry_3
_geom_angle
_geom_angle_publ_flag
C2 C1 C6 . . 119.3(13) ?
C2 C1 Os1 . . 70.0(8) ?
C6 C1 Os1 . . 71.9(9) ?
C2 C1 H1 . . 120.3 ?
C6 C1 H1 . . 120.3 ?
Os1 C1 H1 . . 130.2 ?
C1 C2 C3 . . 122.3(15) ?
C1 C2 Os1 . . 72.5(9) ?
C3 C2 Os1 . . 74.3(9) ?
C1 C2 H2 . . 118.8 ?
C3 C2 H2 . . 118.8 ?
Os1 C2 H2 . . 126.3 ?
C2 C3 C4 . . 117.9(15) ?
C2 C3 Os1 . . 68.3(8) ?
C4 C3 Os1 . . 68.9(8) ?
C2 C3 H3 . . 121.1 ?
C4 C3 H3 . . 121.1 ?
Os1 C3 H3 . . 135.0 ?
C3 C4 C5 . . 122.3(14) ?
C3 C4 Os1 . . 73.3(8) ?
C5 C4 Os1 . . 74.0(8) ?
C3 C4 H4 . . 118.8 ?
C5 C4 H4 . . 118.8 ?
Os1 C4 H4 . . 125.8 ?
C4 C5 C6 . . 115.9(13) ?
C4 C5 Os1 . . 68.4(7) ?
C6 C5 Os1 . . 69.1(7) ?
C4 C5 H5 . . 122.0 ?
C6 C5 H5 . . 122.0 ?
Os1 C5 H5 . . 133.1 ?
C1 C6 C5 . . 121.7(14) ?
C1 C6 C7 . . 119.8(13) ?
C5 C6 C7 . . 118.5(13) ?
C1 C6 Os1 . . 70.7(8) ?
C5 C6 Os1 . . 72.6(8) ?
C7 C6 Os1 . . 131.0(10) ?
C6 C7 C8 . . 105.9(12) ?
C6 C7 H7A . . 110.6 ?
C8 C7 H7A . . 110.6 ?
C6 C7 H7B . . 110.6 ?
C8 C7 H7B . . 110.6 ?
H7A C7 H7B . . 108.7 ?
C9 C8 C7 . . 107.3(19) ?
C9 C8 H8A . . 110.3 ?
C7 C8 H8A . . 110.3 ?
C9 C8 H8B . . 110.3 ?
C7 C8 H8B . . 110.3 ?
H8A C8 H8B . . 108.5 ?
O1B C9 C8 . . 108.(5) ?
O1A C9 C8 . . 119.(3) ?
O1A C9 H9A . . 107.5 ?
C8 C9 H9A . . 107.5 ?
O1A C9 H9B . . 107.5 ?
C8 C9 H9B . . 107.5 ?
H9A C9 H9B . . 107.0 ?
O1B C9 H9C . . 110.2 ?
C8 C9 H9C . . 110.2 ?
O1B C9 H9D . . 110.2 ?
C8 C9 H9D . . 110.2 ?
H9C C9 H9D . . 108.5 ?
O3 C10 O2 . . 126.4(19) ?
O3 C10 C11 . . 118.8(17) ?
O2 C10 C11 . . 114.7(14) ?
N1 C11 C12 . . 121.6(15) ?
N1 C11 C10 . . 114.9(14) ?
C12 C11 C10 . . 123.4(14) ?
C13 C12 C11 . . 119.3(15) ?
C13 C12 H12 . . 120.4 ?
C11 C12 H12 . . 120.4 ?
C12 C13 C14 . . 120.5(15) ?
C12 C13 H13 . . 119.7 ?
C14 C13 H13 . . 119.7 ?
C15 C14 C13 . . 119.0(16) ?
C15 C14 H14 . . 120.5 ?
C13 C14 H14 . . 120.5 ?
N1 C15 C14 . . 121.5(14) ?
N1 C15 C16 . . 120.2(13) ?
C14 C15 C16 . . 118.4(15) ?
C15 C16 H16A . . 109.5 ?
C15 C16 H16B . . 109.5 ?
H16A C16 H16B . . 109.5 ?
C15 C16 H16C . . 109.5 ?
H16A C16 H16C . . 109.5 ?
H16B C16 H16C . . 109.5 ?
C15 N1 C11 . . 117.8(13) ?
C15 N1 Os1 . . 128.7(10) ?
C11 N1 Os1 . . 113.3(11) ?
C9 O1A H1OA . . 109.5 ?
C9 O1B H1OB . . 109.5 ?
C10 O2 Os1 . . 117.7(10) ?
O2 Os1 C2 . . 132.1(6) ?
O2 Os1 N1 . . 77.1(5) ?
C2 Os1 N1 . . 149.2(6) ?
O2 Os1 C4 . . 140.4(5) ?
C2 Os1 C4 . . 68.3(6) ?
N1 Os1 C4 . . 95.6(5) ?
O2 Os1 C1 . . 99.5(6) ?
C2 Os1 C1 . . 37.4(6) ?
N1 Os1 C1 . . 169.8(5) ?
C4 Os1 C1 . . 80.8(6) ?
O2 Os1 C6 . . 88.1(5) ?
C2 Os1 C6 . . 67.4(6) ?
N1 Os1 C6 . . 132.4(5) ?
C4 Os1 C6 . . 68.1(5) ?
C1 Os1 C6 . . 37.4(6) ?
O2 Os1 C3 . . 166.6(6) ?
C2 Os1 C3 . . 37.4(6) ?
N1 Os1 C3 . . 115.1(5) ?
C4 Os1 C3 . . 37.8(5) ?
C1 Os1 C3 . . 67.4(6) ?
C6 Os1 C3 . . 79.6(6) ?
O2 Os1 C5 . . 105.2(5) ?
C2 Os1 C5 . . 80.9(6) ?
N1 Os1 C5 . . 102.6(5) ?
C4 Os1 C5 . . 37.7(6) ?
C1 Os1 C5 . . 68.7(5) ?
C6 Os1 C5 . . 38.3(5) ?
C3 Os1 C5 . . 67.9(6) ?
O2 Os1 Cl1 . . 87.7(3) ?
C2 Os1 Cl1 . . 87.6(4) ?
N1 Os1 Cl1 . . 83.8(3) ?
C4 Os1 Cl1 . . 130.7(4) ?
C1 Os1 Cl1 . . 105.8(4) ?
C6 Os1 Cl1 . . 141.3(4) ?
C3 Os1 Cl1 . . 98.6(4) ?
C5 Os1 Cl1 . . 166.5(4) ?

loop_
_geom_bond_atom_site_label_1
_geom_bond_atom_site_label_2
_geom_bond_site_symmetry_2
_geom_bond_distance
_geom_bond_publ_flag
C1 C2 . 1.38(2) ?
C1 C6 . 1.39(2) ?
C1 Os1 . 2.165(14) ?
C1 H1 . 0.95 ?
C2 C3 . 1.39(2) ?
C2 Os1 . 2.133(14) ?
C2 H2 . 0.95 ?
C3 C4 . 1.41(2) ?
C3 Os1 . 2.210(15) ?
C3 H3 . 0.95 ?
C4 C5 . 1.42(2) ?
C4 Os1 . 2.153(13) ?
C4 H4 . 0.95 ?
C5 C6 . 1.45(2) ?
C5 Os1 . 2.226(13) ?
C5 H5 . 0.95 ?
C6 C7 . 1.523(18) ?
C6 Os1 . 2.180(14) ?
C7 C8 . 1.577(18) ?
C7 H7A . 0.99 ?
C7 H7B . 0.99 ?
C8 C9 . 1.53(2) ?
C8 H8A . 0.99 ?
C8 H8B . 0.99 ?
C9 O1B . 1.30(3) ?
C9 O1A . 1.31(2) ?
C9 H9A . 0.99 ?
C9 H9B . 0.99 ?
C9 H9C . 0.99 ?
C9 H9D . 0.99 ?
C10 O3 . 1.21(2) ?
C10 O2 . 1.30(2) ?
C10 C11 . 1.50(3) ?
C11 N1 . 1.35(2) ?
C11 C12 . 1.42(2) ?
C12 C13 . 1.29(2) ?
C12 H12 . 0.95 ?
C13 C14 . 1.40(2) ?
C13 H13 . 0.95 ?
C14 C15 . 1.38(2) ?
C14 H14 . 0.95 ?
C15 N1 . 1.35(2) ?
C15 C16 . 1.50(2) ?
C16 H16A . 0.98 ?
C16 H16B . 0.98 ?
C16 H16C . 0.98 ?
Cl1 Os1 . 2.395(3) ?
N1 Os1 . 2.141(13) ?
O1A H1OA . 0.84 ?
O1B H1OB . 0.84 ?
O2 Os1 . 2.057(10) ?

loop_
_geom_hbond_atom_site_label_D
_geom_hbond_atom_site_label_H
_geom_hbond_atom_site_label_A
_geom_hbond_site_symmetry_A
_geom_hbond_distance_DH
_geom_hbond_distance_HA
_geom_hbond_distance_DA
_geom_hbond_angle_DHA
_geom_hbond_publ_flag
C16 H16C Cl1 . 0.98 2.97 3.694(16) 131.6 ?
C16 H16A Cl1 3_664 0.98 2.77 3.629(14) 146.7 ?

loop_
_geom_torsion_atom_site_label_1
_geom_torsion_atom_site_label_2
_geom_torsion_atom_site_label_3
_geom_torsion_atom_site_label_4
_geom_torsion_site_symmetry_1
_geom_torsion_site_symmetry_2
_geom_torsion_site_symmetry_3
_geom_torsion_site_symmetry_4
_geom_torsion
_geom_torsion_publ_flag
C6 C1 C2 C3 . . . . 3.(2) ?
Os1 C1 C2 C3 . . . . 57.7(13) ?
C6 C1 C2 Os1 . . . . -54.3(12) ?
C1 C2 C3 C4 . . . . -7.(2) ?
Os1 C2 C3 C4 . . . . 49.6(12) ?
C1 C2 C3 Os1 . . . . -56.8(13) ?
C2 C3 C4 C5 . . . . 9.(2) ?
Os1 C3 C4 C5 . . . . 57.9(11) ?
C2 C3 C4 Os1 . . . . -49.3(11) ?
C3 C4 C5 C6 . . . . -5.8(19) ?
Os1 C4 C5 C6 . . . . 51.7(10) ?
C3 C4 C5 Os1 . . . . -57.6(11) ?
C2 C1 C6 C5 . . . . -1.(2) ?
Os1 C1 C6 C5 . . . . -54.0(12) ?
C2 C1 C6 C7 . . . . -179.7(13) ?
Os1 C1 C6 C7 . . . . 126.9(12) ?
C2 C1 C6 Os1 . . . . 53.4(12) ?
C4 C5 C6 C1 . . . . 1.7(19) ?
Os1 C5 C6 C1 . . . . 53.1(12) ?
C4 C5 C6 C7 . . . . -179.1(12) ?
Os1 C5 C6 C7 . . . . -127.7(12) ?
C4 C5 C6 Os1 . . . . -51.4(10) ?
C1 C6 C7 C8 . . . . 91.6(16) ?
C5 C6 C7 C8 . . . . -87.6(17) ?
Os1 C6 C7 C8 . . . . -178.8(11) ?
C6 C7 C8 C9 . . . . -175.0(17) ?
C7 C8 C9 O1B . . . . 179.(5) ?
C7 C8 C9 O1A . . . . -78.(4) ?
O3 C10 C11 N1 . . . . 176.4(16) ?
O2 C10 C11 N1 . . . . -6.2(19) ?
O3 C10 C11 C12 . . . . -7.(2) ?
O2 C10 C11 C12 . . . . 170.2(14) ?
N1 C11 C12 C13 . . . . 2.(2) ?
C10 C11 C12 C13 . . . . -173.9(13) ?
C11 C12 C13 C14 . . . . 2.(2) ?
C12 C13 C14 C15 . . . . -1.(2) ?
C13 C14 C15 N1 . . . . -3.(2) ?
C13 C14 C15 C16 . . . . 178.4(12) ?
C14 C15 N1 C11 . . . . 6.1(19) ?
C16 C15 N1 C11 . . . . -174.9(12) ?
C14 C15 N1 Os1 . . . . -179.0(9) ?
C16 C15 N1 Os1 . . . . 0.1(18) ?
C12 C11 N1 C15 . . . . -5.9(19) ?
C10 C11 N1 C15 . . . . 170.5(12) ?
C12 C11 N1 Os1 . . . . 178.3(10) ?
C10 C11 N1 Os1 . . . . -5.3(14) ?
O3 C10 O2 Os1 . . . . -167.4(16) ?
C11 C10 O2 Os1 . . . . 15.4(17) ?
